data_4073055
loop_
_publ_author_name
'Liu, Xinli'
'Shang, Xiaomin'
'Tang, Tao'
'Hu, Ninghai'
'Pei, Fengkui'
'Cui, Dongmei'
'Chen, Xuesi'
'Jing, Xiabin'

_publ_section_title
;
 Achiral Lanthanide Alkyl Complexes Bearing N,O Multidentate Ligands.
 Synthesis and Catalysis of Highly Heteroselective Ring-Opening
 Polymerization ofrac-Lactide
;
_journal_issue 10
_journal_name_full Organometallics
_journal_page_first 2747
_journal_paper_doi 10.1021/om0700359
_journal_volume 26
_journal_year 2007
_chemical_formula_sum 'C32 H53 N2 O Si2 Y'
_chemical_formula_weight 626.85
_chemical_name_systematic
; 
 ? 
;
_space_group_IT_number 14
_symmetry_cell_setting monoclinic
_symmetry_space_group_name_Hall '-P 2yn'
_symmetry_space_group_name_H-M 'P 1 21/n 1'
_atom_sites_solution_hydrogens geom
_atom_sites_solution_primary direct
_atom_sites_solution_secondary difmap
_audit_creation_method SHELXL-97
_cell_angle_alpha 90.00
_cell_angle_beta 90.00
_cell_angle_gamma 90.00
_cell_formula_units_Z 4
_cell_length_a 9.9201(8)
_cell_length_b 18.2643(14)
_cell_length_c 19.5230(15)
_cell_measurement_reflns_used 6344
_cell_measurement_temperature 187(2)
_cell_measurement_theta_max 25.97
_cell_measurement_theta_min 2.30
_cell_volume 3537.2(5)
_computing_cell_refinement 'Bruker SMART'
_computing_data_collection 'Bruker SMART'
_computing_data_reduction 'Bruker SAINT'
_computing_molecular_graphics 'Bruker SHELXTL'
_computing_publication_material 'Bruker SHELXTL'
_computing_structure_refinement 'SHELXL-97 (Sheldrick, 1997)'
_computing_structure_solution 'SHELXS-97 (Sheldrick, 1990)'
_diffrn_ambient_temperature 187(2)
_diffrn_measured_fraction_theta_full 0.999
_diffrn_measured_fraction_theta_max 0.999
_diffrn_measurement_device_type 'Bruker CCD area detector'
_diffrn_measurement_method 'phi and omega scans'
_diffrn_radiation_monochromator graphite
_diffrn_radiation_source 'fine-focus sealed tube'
_diffrn_radiation_type MoK\a
_diffrn_radiation_wavelength 0.71073
_diffrn_reflns_av_R_equivalents 0.0314
_diffrn_reflns_av_sigmaI/netI 0.0372
_diffrn_reflns_limit_h_max 11
_diffrn_reflns_limit_h_min -12
_diffrn_reflns_limit_k_max 22
_diffrn_reflns_limit_k_min -18
_diffrn_reflns_limit_l_max 23
_diffrn_reflns_limit_l_min -24
_diffrn_reflns_number 19161
_diffrn_reflns_theta_full 26.01
_diffrn_reflns_theta_max 26.01
_diffrn_reflns_theta_min 1.53
_exptl_absorpt_coefficient_mu 1.741
_exptl_absorpt_correction_T_max 0.7729
_exptl_absorpt_correction_T_min 0.6555
_exptl_absorpt_correction_type multi-scan
_exptl_crystal_density_diffrn 1.177
_exptl_crystal_density_method 'not measured'
_exptl_crystal_F_000 1336
_exptl_crystal_size_max 0.26
_exptl_crystal_size_mid 0.19
_exptl_crystal_size_min 0.16
_refine_diff_density_max 0.492
_refine_diff_density_min -0.260
_refine_diff_density_rms 0.059
_refine_ls_extinction_method none
_refine_ls_goodness_of_fit_ref 1.023
_refine_ls_hydrogen_treatment consre
_refine_ls_matrix_type full
_refine_ls_number_parameters 356
_refine_ls_number_reflns 6954
_refine_ls_number_restraints 0
_refine_ls_restrained_S_all 1.023
_refine_ls_R_factor_all 0.0524
_refine_ls_R_factor_gt 0.0346
_refine_ls_shift/su_max 0.013
_refine_ls_shift/su_mean 0.000
_refine_ls_structure_factor_coef Fsqd
_refine_ls_weighting_details 'calc w=1/[\s^2^(Fo^2^)+(0.0515P)^2^+0.4891P] where P=(Fo^2^+2Fc^2^)/3'
_refine_ls_weighting_scheme calc
_refine_ls_wR_factor_gt 0.0838
_refine_ls_wR_factor_ref 0.0912
_reflns_number_gt 5459
_reflns_number_total 6954
_reflns_threshold_expression >2sigma(I)
_cod_data_source_file om0700359si20070311_045755.cif
_cod_data_source_block q107
_cod_depositor_comments
;
The following automatic conversions were performed:

'_symmetry_cell_setting' value 'Monoclinic' changed to 'monoclinic'
according to /home/saulius/struct/CIF-dictionaries/cif_core.dic
dictionary named 'cif_core.dic' version 2.4.1 from
2010-06-29.

'_exptl_absorpt_correction_type' value 'Multi-scan'
changed to 'multi-scan' according to
/home/saulius/struct/CIF-dictionaries/cif_core.dic dictionary named
'cif_core.dic' version 2.4.1 from 2010-06-29.

Automatic conversion script
Id: cif_fix_values 1715 2011-07-08 13:25:40Z adriana 
;
_cod_original_sg_symbol_H-M P2(1)/n
_cod_database_code 4073055

loop_
_symmetry_equiv_pos_as_xyz
'x, y, z'
'-x+1/2, y+1/2, -z+1/2'
'-x, -y, -z'
'x-1/2, -y-1/2, z-1/2'

loop_
_atom_site_label
_atom_site_type_symbol
_atom_site_fract_x
_atom_site_fract_y
_atom_site_fract_z
_atom_site_U_iso_or_equiv
_atom_site_adp_type
_atom_site_occupancy
_atom_site_symmetry_multiplicity
_atom_site_calc_flag
_atom_site_refinement_flags
Y1 Y 0.68765(2) 0.289904(12) 0.867024(10) 0.02681(8) Uani 1 1 d .
Si1 Si 0.53194(7) 0.40938(4) 0.73085(4) 0.03989(18) Uani 1 1 d .
Si2 Si 0.75714(7) 0.40157(4) 1.03276(3) 0.03671(17) Uani 1 1 d .
N1 N 0.79442(18) 0.21251(10) 0.79083(9) 0.0289(4) Uani 1 1 d .
N2 N 0.57385(16) 0.17955(10) 0.88531(9) 0.0249(4) Uani 1 1 d .
O1 O 0.89102(16) 0.34301(9) 0.81740(8) 0.0395(4) Uani 1 1 d .
C1 C 0.9380(3) 0.41503(15) 0.83530(16) 0.0569(8) Uani 1 1 d .
H1A H 1.0039 0.4113 0.8725 0.085 Uiso 1 1 calc R
H1B H 0.8617 0.4451 0.8503 0.085 Uiso 1 1 calc R
H1C H 0.9806 0.4378 0.7953 0.085 Uiso 1 1 calc R
C2 C 0.9860(2) 0.29287(14) 0.79243(12) 0.0371(6) Uani 1 1 d .
C3 C 1.1216(3) 0.30854(18) 0.78334(13) 0.0494(7) Uani 1 1 d .
H3 H 1.1555 0.3561 0.7929 0.059 Uiso 1 1 calc R
C4 C 1.2067(3) 0.2539(2) 0.76013(15) 0.0586(9) Uani 1 1 d .
H4 H 1.2995 0.2643 0.7529 0.070 Uiso 1 1 calc R
C5 C 1.1584(3) 0.1852(2) 0.74748(15) 0.0575(8) Uani 1 1 d .
H5 H 1.2182 0.1478 0.7326 0.069 Uiso 1 1 calc R
C6 C 1.0224(2) 0.16966(16) 0.75617(13) 0.0438(6) Uani 1 1 d .
H6 H 0.9901 0.1216 0.7476 0.053 Uiso 1 1 calc R
C7 C 0.9327(2) 0.22394(14) 0.77741(12) 0.0339(6) Uani 1 1 d .
C8 C 0.7179(2) 0.17137(12) 0.74849(11) 0.0281(5) Uani 1 1 d .
C9 C 0.7607(3) 0.15686(15) 0.67510(12) 0.0401(6) Uani 1 1 d .
H9A H 0.8306 0.1920 0.6618 0.060 Uiso 1 1 calc R
H9B H 0.6827 0.1622 0.6447 0.060 Uiso 1 1 calc R
H9C H 0.7965 0.1070 0.6714 0.060 Uiso 1 1 calc R
C10 C 0.5944(2) 0.14169(13) 0.76808(11) 0.0291(5) Uani 1 1 d .
H10 H 0.5400 0.1233 0.7319 0.035 Uiso 1 1 calc R
C11 C 0.5389(2) 0.13518(12) 0.83481(11) 0.0268(5) Uani 1 1 d .
C12 C 0.4423(2) 0.07303(14) 0.84678(12) 0.0385(6) Uani 1 1 d .
H12A H 0.4900 0.0323 0.8686 0.058 Uiso 1 1 calc R
H12B H 0.4049 0.0568 0.8029 0.058 Uiso 1 1 calc R
H12C H 0.3690 0.0895 0.8767 0.058 Uiso 1 1 calc R
C13 C 0.5373(2) 0.16316(12) 0.95519(11) 0.0250(5) Uani 1 1 d .
C14 C 0.4223(2) 0.19578(12) 0.98448(12) 0.0282(5) Uani 1 1 d .
C15 C 0.4024(2) 0.18807(14) 1.05481(12) 0.0381(6) Uani 1 1 d .
H15 H 0.3252 0.2096 1.0755 0.046 Uiso 1 1 calc R
C16 C 0.4925(3) 0.14979(15) 1.09498(12) 0.0435(6) Uani 1 1 d .
H16 H 0.4801 0.1474 1.1432 0.052 Uiso 1 1 calc R
C17 C 0.6009(2) 0.11498(14) 1.06479(12) 0.0379(6) Uani 1 1 d .
H17 H 0.6604 0.0871 1.0926 0.046 Uiso 1 1 calc R
C18 C 0.6251(2) 0.11978(13) 0.99488(11) 0.0301(5) Uani 1 1 d .
C19 C 0.3179(2) 0.23614(13) 0.94193(12) 0.0324(5) Uani 1 1 d .
H19 H 0.3487 0.2353 0.8932 0.039 Uiso 1 1 calc R
C20 C 0.3030(3) 0.31625(16) 0.96347(15) 0.0521(7) Uani 1 1 d .
H20A H 0.2715 0.3186 1.0110 0.078 Uiso 1 1 calc R
H20B H 0.2375 0.3405 0.9335 0.078 Uiso 1 1 calc R
H20C H 0.3904 0.3409 0.9597 0.078 Uiso 1 1 calc R
C21 C 0.1807(2) 0.19766(17) 0.94535(16) 0.0522(8) Uani 1 1 d .
H21A H 0.1907 0.1466 0.9308 0.078 Uiso 1 1 calc R
H21B H 0.1169 0.2227 0.9150 0.078 Uiso 1 1 calc R
H21C H 0.1467 0.1991 0.9925 0.078 Uiso 1 1 calc R
C22 C 0.7422(2) 0.07819(14) 0.96218(12) 0.0355(6) Uani 1 1 d .
H22 H 0.7278 0.0788 0.9115 0.043 Uiso 1 1 calc R
C23 C 0.8761(3) 0.11428(18) 0.9761(2) 0.0827(13) Uani 1 1 d .
H23A H 0.8908 0.1173 1.0257 0.124 Uiso 1 1 calc R
H23B H 0.8763 0.1637 0.9565 0.124 Uiso 1 1 calc R
H23C H 0.9484 0.0853 0.9552 0.124 Uiso 1 1 calc R
C24 C 0.7463(3) -0.00119(15) 0.98446(16) 0.0547(7) Uani 1 1 d .
H24A H 0.7661 -0.0038 1.0336 0.082 Uiso 1 1 calc R
H24B H 0.8166 -0.0270 0.9588 0.082 Uiso 1 1 calc R
H24C H 0.6587 -0.0241 0.9754 0.082 Uiso 1 1 calc R
C25 C 0.5300(2) 0.37451(14) 0.81912(12) 0.0379(6) Uani 1 1 d .
H25A H 0.4400 0.3522 0.8257 0.046 Uiso 1 1 calc R
H25B H 0.5326 0.4182 0.8491 0.046 Uiso 1 1 calc R
C26 C 0.5472(4) 0.33290(18) 0.66735(15) 0.0668(9) Uani 1 1 d .
H26A H 0.6257 0.3027 0.6788 0.100 Uiso 1 1 calc R
H26B H 0.5585 0.3533 0.6213 0.100 Uiso 1 1 calc R
H26C H 0.4656 0.3027 0.6688 0.100 Uiso 1 1 calc R
C27 C 0.6804(3) 0.47078(18) 0.71631(17) 0.0658(9) Uani 1 1 d .
H27A H 0.6904 0.5041 0.7553 0.099 Uiso 1 1 calc R
H27B H 0.6664 0.4993 0.6744 0.099 Uiso 1 1 calc R
H27C H 0.7621 0.4411 0.7116 0.099 Uiso 1 1 calc R
C28 C 0.3766(3) 0.46368(17) 0.70832(16) 0.0596(8) Uani 1 1 d .
H28A H 0.2989 0.4307 0.7056 0.089 Uiso 1 1 calc R
H28B H 0.3899 0.4878 0.6640 0.089 Uiso 1 1 calc R
H28C H 0.3604 0.5008 0.7437 0.089 Uiso 1 1 calc R
C29 C 0.7780(4) 0.49120(16) 0.98726(17) 0.0668(9) Uani 1 1 d .
H29A H 0.8704 0.4952 0.9698 0.100 Uiso 1 1 calc R
H29B H 0.7603 0.5314 1.0192 0.100 Uiso 1 1 calc R
H29C H 0.7144 0.4938 0.9489 0.100 Uiso 1 1 calc R
C30 C 0.5861(3) 0.4018(2) 1.07300(16) 0.0670(9) Uani 1 1 d .
H30A H 0.5185 0.4152 1.0386 0.101 Uiso 1 1 calc R
H30B H 0.5842 0.4374 1.1105 0.101 Uiso 1 1 calc R
H30C H 0.5660 0.3529 1.0910 0.101 Uiso 1 1 calc R
C31 C 0.8825(3) 0.40334(18) 1.10495(14) 0.0563(8) Uani 1 1 d .
H31A H 0.8774 0.3572 1.1305 0.084 Uiso 1 1 calc R
H31B H 0.8618 0.4443 1.1357 0.084 Uiso 1 1 calc R
H31C H 0.9735 0.4094 1.0863 0.084 Uiso 1 1 calc R
C32 C 0.7798(3) 0.32256(14) 0.97601(12) 0.0379(6) Uani 1 1 d .
H32A H 0.7583 0.2800 1.0055 0.046 Uiso 1 1 calc R
H32B H 0.8784 0.3204 0.9687 0.046 Uiso 1 1 calc R

loop_
_atom_site_aniso_label
_atom_site_aniso_U_11
_atom_site_aniso_U_22
_atom_site_aniso_U_33
_atom_site_aniso_U_23
_atom_site_aniso_U_13
_atom_site_aniso_U_12
Y1 0.02991(13) 0.02539(13) 0.02514(12) 0.00004(9) 0.00100(8) -0.00405(9)
Si1 0.0452(4) 0.0363(4) 0.0382(4) 0.0085(3) -0.0031(3) -0.0007(3)
Si2 0.0386(4) 0.0386(4) 0.0329(4) -0.0053(3) -0.0049(3) -0.0035(3)
N1 0.0278(10) 0.0327(11) 0.0262(10) 0.0012(8) 0.0028(8) -0.0054(8)
N2 0.0225(9) 0.0273(10) 0.0249(9) 0.0013(8) 0.0020(7) -0.0016(8)
O1 0.0423(10) 0.0357(10) 0.0403(10) -0.0028(8) 0.0022(8) -0.0148(8)
C1 0.0661(19) 0.0422(17) 0.0624(19) -0.0060(15) 0.0016(15) -0.0260(14)
C2 0.0346(13) 0.0505(16) 0.0262(12) 0.0023(12) 0.0023(10) -0.0093(12)
C3 0.0436(15) 0.069(2) 0.0356(14) -0.0012(14) 0.0014(12) -0.0275(14)
C4 0.0305(14) 0.098(3) 0.0471(17) -0.0042(18) 0.0081(12) -0.0137(16)
C5 0.0336(15) 0.089(2) 0.0495(17) -0.0114(17) 0.0070(12) 0.0039(15)
C6 0.0349(14) 0.0555(18) 0.0410(15) -0.0063(13) 0.0055(11) -0.0016(12)
C7 0.0298(12) 0.0480(16) 0.0240(12) 0.0023(11) 0.0020(9) -0.0057(11)
C8 0.0323(12) 0.0276(13) 0.0244(11) 0.0024(10) 0.0014(9) 0.0012(10)
C9 0.0434(14) 0.0506(16) 0.0263(12) -0.0017(12) 0.0043(10) -0.0055(12)
C10 0.0304(12) 0.0324(13) 0.0246(11) -0.0016(10) -0.0040(9) -0.0035(10)
C11 0.0227(11) 0.0298(12) 0.0277(12) 0.0006(10) -0.0020(9) 0.0002(9)
C12 0.0396(14) 0.0406(15) 0.0354(13) -0.0032(11) 0.0010(11) -0.0143(11)
C13 0.0255(11) 0.0242(12) 0.0255(11) -0.0008(9) 0.0006(9) -0.0073(9)
C14 0.0273(11) 0.0258(12) 0.0314(12) -0.0042(10) 0.0012(9) -0.0059(9)
C15 0.0387(13) 0.0435(15) 0.0322(13) -0.0063(12) 0.0100(11) -0.0008(11)
C16 0.0528(16) 0.0552(17) 0.0225(12) -0.0012(12) 0.0028(11) -0.0027(13)
C17 0.0365(13) 0.0471(16) 0.0302(13) 0.0081(11) -0.0059(10) -0.0021(11)
C18 0.0274(11) 0.0314(13) 0.0315(12) 0.0015(10) -0.0019(9) -0.0061(10)
C19 0.0286(12) 0.0318(13) 0.0368(13) 0.0012(11) 0.0044(10) 0.0003(10)
C20 0.0636(18) 0.0436(16) 0.0492(17) -0.0039(14) 0.0046(14) 0.0114(14)
C21 0.0281(13) 0.066(2) 0.0626(19) 0.0166(16) -0.0024(12) -0.0046(13)
C22 0.0293(12) 0.0414(15) 0.0357(13) 0.0083(11) -0.0013(10) 0.0037(11)
C23 0.0309(16) 0.051(2) 0.166(4) -0.015(2) 0.0134(19) -0.0037(14)
C24 0.0581(18) 0.0380(16) 0.0681(19) -0.0001(15) 0.0096(15) 0.0026(13)
C25 0.0387(13) 0.0395(15) 0.0356(13) 0.0024(12) 0.0008(11) -0.0010(11)
C26 0.099(3) 0.059(2) 0.0428(17) 0.0008(16) 0.0059(17) 0.0063(19)
C27 0.0602(19) 0.071(2) 0.067(2) 0.0254(18) -0.0021(16) -0.0133(17)
C28 0.0554(18) 0.0555(19) 0.068(2) 0.0154(16) -0.0169(15) 0.0021(15)
C29 0.096(2) 0.0391(17) 0.066(2) -0.0052(16) -0.0022(18) 0.0023(17)
C30 0.0450(17) 0.097(3) 0.059(2) -0.0153(19) 0.0018(14) 0.0001(17)
C31 0.0497(16) 0.076(2) 0.0428(16) -0.0083(15) -0.0091(13) -0.0149(15)
C32 0.0463(14) 0.0334(14) 0.0340(13) 0.0017(11) -0.0030(11) -0.0032(11)

loop_
_atom_type_symbol
_atom_type_description
_atom_type_scat_dispersion_real
_atom_type_scat_dispersion_imag
_atom_type_scat_source
C C 0.0033 0.0016 'International Tables Vol C Tables 4.2.6.8 and 6.1.1.4'
H H 0.0000 0.0000 'International Tables Vol C Tables 4.2.6.8 and 6.1.1.4'
N N 0.0061 0.0033 'International Tables Vol C Tables 4.2.6.8 and 6.1.1.4'
O O 0.0106 0.0060 'International Tables Vol C Tables 4.2.6.8 and 6.1.1.4'
Si Si 0.0817 0.0704 'International Tables Vol C Tables 4.2.6.8 and 6.1.1.4'
Y Y -2.7962 3.5667 'International Tables Vol C Tables 4.2.6.8 and 6.1.1.4'

loop_
_geom_angle_atom_site_label_1
_geom_angle_atom_site_label_2
_geom_angle_atom_site_label_3
_geom_angle
N1 Y1 N2 78.00(6)
N1 Y1 C25 116.36(7)
N2 Y1 C25 107.54(7)
N1 Y1 C32 123.41(8)
N2 Y1 C32 105.29(7)
C25 Y1 C32 115.92(9)
N1 Y1 O1 66.93(6)
N2 Y1 O1 143.42(6)
C25 Y1 O1 97.40(7)
C32 Y1 O1 86.46(7)
C25 Si1 C27 110.98(13)
C25 Si1 C26 111.28(13)
C27 Si1 C26 106.40(16)
C25 Si1 C28 113.13(13)
C27 Si1 C28 107.00(15)
C26 Si1 C28 107.71(15)
C32 Si2 C30 111.52(14)
C32 Si2 C29 112.81(13)
C30 Si2 C29 107.31(16)
C32 Si2 C31 112.69(13)
C30 Si2 C31 106.57(14)
C29 Si2 C31 105.50(15)
C8 N1 C7 120.99(19)
C8 N1 Y1 118.48(14)
C7 N1 Y1 118.33(14)
C11 N2 C13 120.79(18)
C11 N2 Y1 122.75(14)
C13 N2 Y1 116.40(13)
C2 O1 C1 117.6(2)
C2 O1 Y1 115.74(13)
C1 O1 Y1 122.36(16)
O1 C1 H1A 109.5
O1 C1 H1B 109.5
H1A C1 H1B 109.5
O1 C1 H1C 109.5
H1A C1 H1C 109.5
H1B C1 H1C 109.5
C3 C2 C7 121.7(3)
C3 C2 O1 124.2(2)
C7 C2 O1 114.1(2)
C4 C3 C2 119.0(3)
C4 C3 H3 120.5
C2 C3 H3 120.5
C5 C4 C3 120.5(3)
C5 C4 H4 119.8
C3 C4 H4 119.8
C4 C5 C6 120.4(3)
C4 C5 H5 119.8
C6 C5 H5 119.8
C5 C6 C7 120.7(3)
C5 C6 H6 119.7
C7 C6 H6 119.7
C6 C7 C2 117.5(2)
C6 C7 N1 124.7(2)
C2 C7 N1 117.5(2)
N1 C8 C10 122.87(19)
N1 C8 C9 121.15(19)
C10 C8 C9 116.0(2)
C8 C9 H9A 109.5
C8 C9 H9B 109.5
H9A C9 H9B 109.5
C8 C9 H9C 109.5
H9A C9 H9C 109.5
H9B C9 H9C 109.5
C8 C10 C11 128.7(2)
C8 C10 H10 115.6
C11 C10 H10 115.6
N2 C11 C10 122.1(2)
N2 C11 C12 120.91(19)
C10 C11 C12 116.9(2)
C11 C12 H12A 109.5
C11 C12 H12B 109.5
H12A C12 H12B 109.5
C11 C12 H12C 109.5
H12A C12 H12C 109.5
H12B C12 H12C 109.5
C14 C13 C18 121.0(2)
C14 C13 N2 119.97(19)
C18 C13 N2 118.76(18)
C15 C14 C13 118.2(2)
C15 C14 C19 119.4(2)
C13 C14 C19 122.4(2)
C16 C15 C14 121.3(2)
C16 C15 H15 119.4
C14 C15 H15 119.4
C15 C16 C17 119.7(2)
C15 C16 H16 120.2
C17 C16 H16 120.2
C16 C17 C18 121.7(2)
C16 C17 H17 119.2
C18 C17 H17 119.2
C17 C18 C13 118.0(2)
C17 C18 C22 120.7(2)
C13 C18 C22 121.30(19)
C14 C19 C20 112.3(2)
C14 C19 C21 111.1(2)
C20 C19 C21 109.9(2)
C14 C19 H19 107.8
C20 C19 H19 107.8
C21 C19 H19 107.8
C19 C20 H20A 109.5
C19 C20 H20B 109.5
H20A C20 H20B 109.5
C19 C20 H20C 109.5
H20A C20 H20C 109.5
H20B C20 H20C 109.5
C19 C21 H21A 109.5
C19 C21 H21B 109.5
H21A C21 H21B 109.5
C19 C21 H21C 109.5
H21A C21 H21C 109.5
H21B C21 H21C 109.5
C23 C22 C24 110.1(2)
C23 C22 C18 112.2(2)
C24 C22 C18 112.1(2)
C23 C22 H22 107.4
C24 C22 H22 107.4
C18 C22 H22 107.4
C22 C23 H23A 109.5
C22 C23 H23B 109.5
H23A C23 H23B 109.5
C22 C23 H23C 109.5
H23A C23 H23C 109.5
H23B C23 H23C 109.5
C22 C24 H24A 109.5
C22 C24 H24B 109.5
H24A C24 H24B 109.5
C22 C24 H24C 109.5
H24A C24 H24C 109.5
H24B C24 H24C 109.5
Si1 C25 Y1 125.77(12)
Si1 C25 H25A 105.9
Y1 C25 H25A 105.9
Si1 C25 H25B 105.9
Y1 C25 H25B 105.9
H25A C25 H25B 106.2
Si1 C26 H26A 109.5
Si1 C26 H26B 109.5
H26A C26 H26B 109.5
Si1 C26 H26C 109.5
H26A C26 H26C 109.5
H26B C26 H26C 109.5
Si1 C27 H27A 109.5
Si1 C27 H27B 109.5
H27A C27 H27B 109.5
Si1 C27 H27C 109.5
H27A C27 H27C 109.5
H27B C27 H27C 109.5
Si1 C28 H28A 109.5
Si1 C28 H28B 109.5
H28A C28 H28B 109.5
Si1 C28 H28C 109.5
H28A C28 H28C 109.5
H28B C28 H28C 109.5
Si2 C29 H29A 109.5
Si2 C29 H29B 109.5
H29A C29 H29B 109.5
Si2 C29 H29C 109.5
H29A C29 H29C 109.5
H29B C29 H29C 109.5
Si2 C30 H30A 109.5
Si2 C30 H30B 109.5
H30A C30 H30B 109.5
Si2 C30 H30C 109.5
H30A C30 H30C 109.5
H30B C30 H30C 109.5
Si2 C31 H31A 109.5
Si2 C31 H31B 109.5
H31A C31 H31B 109.5
Si2 C31 H31C 109.5
H31A C31 H31C 109.5
H31B C31 H31C 109.5
Si2 C32 Y1 133.42(13)
Si2 C32 H32A 103.9
Y1 C32 H32A 103.9
Si2 C32 H32B 103.9
Y1 C32 H32B 103.9
H32A C32 H32B 105.4

loop_
_geom_bond_atom_site_label_1
_geom_bond_atom_site_label_2
_geom_bond_distance
Y1 N1 2.3093(18)
Y1 N2 2.3375(18)
Y1 C25 2.389(2)
Y1 C32 2.391(2)
Y1 O1 2.4392(16)
Si1 C25 1.837(2)
Si1 C27 1.873(3)
Si1 C26 1.874(3)
Si1 C28 1.884(3)
Si2 C32 1.833(3)
Si2 C30 1.870(3)
Si2 C29 1.874(3)
Si2 C31 1.880(3)
N1 C8 1.351(3)
N1 C7 1.412(3)
N2 C11 1.323(3)
N2 C13 1.443(3)
O1 C2 1.401(3)
O1 C1 1.439(3)
C1 H1A 0.9800
C1 H1B 0.9800
C1 H1C 0.9800
C2 C3 1.387(3)
C2 C7 1.396(3)
C3 C4 1.383(4)
C3 H3 0.9500
C4 C5 1.366(5)
C4 H4 0.9500
C5 C6 1.389(3)
C5 H5 0.9500
C6 C7 1.395(3)
C6 H6 0.9500
C8 C10 1.393(3)
C8 C9 1.518(3)
C9 H9A 0.9800
C9 H9B 0.9800
C9 H9C 0.9800
C10 C11 1.419(3)
C10 H10 0.9500
C11 C12 1.504(3)
C12 H12A 0.9800
C12 H12B 0.9800
C12 H12C 0.9800
C13 C14 1.408(3)
C13 C18 1.410(3)
C14 C15 1.394(3)
C14 C19 1.518(3)
C15 C16 1.380(4)
C15 H15 0.9500
C16 C17 1.381(3)
C16 H16 0.9500
C17 C18 1.388(3)
C17 H17 0.9500
C18 C22 1.528(3)
C19 C20 1.530(4)
C19 C21 1.534(3)
C19 H19 1.0000
C20 H20A 0.9800
C20 H20B 0.9800
C20 H20C 0.9800
C21 H21A 0.9800
C21 H21B 0.9800
C21 H21C 0.9800
C22 C23 1.508(4)
C22 C24 1.514(4)
C22 H22 1.0000
C23 H23A 0.9800
C23 H23B 0.9800
C23 H23C 0.9800
C24 H24A 0.9800
C24 H24B 0.9800
C24 H24C 0.9800
C25 H25A 0.9900
C25 H25B 0.9900
C26 H26A 0.9800
C26 H26B 0.9800
C26 H26C 0.9800
C27 H27A 0.9800
C27 H27B 0.9800
C27 H27C 0.9800
C28 H28A 0.9800
C28 H28B 0.9800
C28 H28C 0.9800
C29 H29A 0.9800
C29 H29B 0.9800
C29 H29C 0.9800
C30 H30A 0.9800
C30 H30B 0.9800
C30 H30C 0.9800
C31 H31A 0.9800
C31 H31B 0.9800
C31 H31C 0.9800
C32 H32A 0.9900
C32 H32B 0.9900
